data_2236819
loop_
_publ_author_name
'Elkady, Mahmoud'
'Keck, Peter R. W. E. F.'
'Schollmeyer, Dieter'
'Laufer, Stefan'

_publ_section_title
;
 3-(4-Bromophenyl)-1-phenyl-1<i>H</i>-pyrazole-4-carbaldehyde
;
_journal_coeditor_code BT6856
_journal_issue 12
_journal_name_full 'Acta Crystallographica Section E'
_journal_page_first o3397
_journal_paper_doi 10.1107/S1600536812046752
_journal_volume 68
_journal_year 2012
_chemical_formula_iupac 'C16 H11 Br N2 O'
_chemical_formula_moiety 'C16 H11 Br N2 O'
_chemical_formula_sum 'C16 H11 Br N2 O'
_chemical_formula_weight 327.18
_chemical_name_systematic
;
3-(4-Bromophenyl)-1-phenyl-1<i>H</i>-pyrazole-4-carbaldehyde
;
_space_group_IT_number 2
_symmetry_cell_setting triclinic
_symmetry_space_group_name_Hall '-P 1'
_symmetry_space_group_name_H-M 'P -1'
_atom_sites_solution_hydrogens geom
_atom_sites_solution_primary direct
_atom_sites_solution_secondary difmap
_audit_creation_method SHELXL-97
_cell_angle_alpha 113.497(5)
_cell_angle_beta 92.753(6)
_cell_angle_gamma 93.753(6)
_cell_formula_units_Z 4
_cell_length_a 9.6716(8)
_cell_length_b 11.4617(9)
_cell_length_c 13.8257(10)
_cell_measurement_reflns_used 5561
_cell_measurement_temperature 298(2)
_cell_measurement_theta_max 28.04
_cell_measurement_theta_min 2.74
_cell_volume 1397.9(2)
_computing_cell_refinement 'X-AREA (Stoe & Cie, 2010)'
_computing_data_collection 'X-AREA (Stoe & Cie, 2010)'
_computing_data_reduction 'X-RED (Stoe & Cie, 2010)'
_computing_molecular_graphics 'PLATON (Spek, 2009)'
_computing_publication_material 'PLATON (Spek, 2009)'
_computing_structure_refinement 'SHELXL97 (Sheldrick, 2008)'
_computing_structure_solution 'SIR97 (Altomare <i>et al.</i>, 1999)'
_diffrn_ambient_temperature 298(2)
_diffrn_detector_area_resol_mean 6.67
_diffrn_measured_fraction_theta_full 0.998
_diffrn_measured_fraction_theta_max 0.998
_diffrn_measurement_device '2-circle goniometer'
_diffrn_measurement_device_type 'Stoe IPDS 2T'
_diffrn_measurement_method 'rotation method'
_diffrn_radiation_monochromator graphite
_diffrn_radiation_type MoK\a
_diffrn_radiation_wavelength 0.71073
_diffrn_reflns_av_R_equivalents 0.0632
_diffrn_reflns_av_sigmaI/netI 0.0733
_diffrn_reflns_limit_h_max 11
_diffrn_reflns_limit_h_min -12
_diffrn_reflns_limit_k_max 15
_diffrn_reflns_limit_k_min -15
_diffrn_reflns_limit_l_max 18
_diffrn_reflns_limit_l_min -18
_diffrn_reflns_number 14312
_diffrn_reflns_theta_full 28.00
_diffrn_reflns_theta_max 28.00
_diffrn_reflns_theta_min 2.56
_exptl_absorpt_coefficient_mu 2.937
_exptl_absorpt_correction_T_max 0.65979
_exptl_absorpt_correction_T_min 0.47723
_exptl_absorpt_correction_type multi-scan
_exptl_absorpt_process_details '(MULABS; Blessing, 1995)'
_exptl_crystal_colour colourless
_exptl_crystal_density_diffrn 1.555
_exptl_crystal_density_method 'not measured'
_exptl_crystal_description block
_exptl_crystal_F_000 656
_exptl_crystal_size_max 0.34
_exptl_crystal_size_mid 0.18
_exptl_crystal_size_min 0.06
_refine_diff_density_max 0.520
_refine_diff_density_min -0.733
_refine_ls_extinction_method none
_refine_ls_goodness_of_fit_ref 0.918
_refine_ls_hydrogen_treatment constr
_refine_ls_matrix_type full
_refine_ls_number_parameters 361
_refine_ls_number_reflns 6740
_refine_ls_number_restraints 0
_refine_ls_restrained_S_all 0.918
_refine_ls_R_factor_all 0.1390
_refine_ls_R_factor_gt 0.0519
_refine_ls_shift/su_max 0.000
_refine_ls_shift/su_mean 0.000
_refine_ls_structure_factor_coef Fsqd
_refine_ls_weighting_details 'calc w=1/[\s^2^(Fo^2^)+(0.0707P)^2^] where P=(Fo^2^+2Fc^2^)/3'
_refine_ls_weighting_scheme calc
_refine_ls_wR_factor_obs 0.1217
_refine_ls_wR_factor_ref 0.1582
_reflns_number_gt 2856
_reflns_number_total 6740
_reflns_threshold_expression I>2\s(I)
_cod_data_source_file bt6856.cif
_cod_data_source_block I
_cod_original_cell_volume 1397.91(19)
_cod_database_code 2236819
_cod_database_fobs_code 2236819

loop_
_symmetry_equiv_pos_as_xyz
'x, y, z'
'-x, -y, -z'

loop_
_atom_site_type_symbol
_atom_site_label
_atom_site_fract_x
_atom_site_fract_y
_atom_site_fract_z
_atom_site_U_iso_or_equiv
_atom_site_adp_type
_atom_site_calc_flag
_atom_site_refinement_flags
_atom_site_occupancy
_atom_site_symmetry_multiplicity
Br Br1 0.32448(7) 0.17418(5) -0.10411(4) 0.0974(3) Uani d . 1 1
N N1 0.2200(3) 0.6242(3) 0.3849(2) 0.0482(8) Uani d . 1 1
N N2 0.2418(3) 0.7380(3) 0.4705(2) 0.0456(7) Uani d . 1 1
C C3 0.3427(4) 0.8149(3) 0.4591(3) 0.0468(9) Uani d . 1 1
H H3 0.3743 0.8967 0.5078 0.056 Uiso calc R 1 1
C C4 0.3921(4) 0.7507(3) 0.3612(3) 0.0456(9) Uani d . 1 1
C C5 0.3115(4) 0.6312(3) 0.3181(3) 0.0457(9) Uani d . 1 1
C C6 0.1618(4) 0.7599(3) 0.5587(3) 0.0450(9) Uani d . 1 1
C C7 0.1515(4) 0.8810(4) 0.6313(3) 0.0570(10) Uani d . 1 1
H H7 0.1947 0.9507 0.6226 0.068 Uiso calc R 1 1
C C8 0.0763(5) 0.8990(4) 0.7178(3) 0.0660(12) Uani d . 1 1
H H8 0.0710 0.9814 0.7683 0.079 Uiso calc R 1 1
C C9 0.0099(5) 0.7980(4) 0.7302(4) 0.0692(12) Uani d . 1 1
H H9 -0.0417 0.8110 0.7881 0.083 Uiso calc R 1 1
C C10 0.0202(5) 0.6772(4) 0.6565(4) 0.0703(13) Uani d . 1 1
H H10 -0.0256 0.6078 0.6641 0.084 Uiso calc R 1 1
C C11 0.0976(4) 0.6567(4) 0.5708(3) 0.0579(11) Uani d . 1 1
H H11 0.1061 0.5741 0.5219 0.070 Uiso calc R 1 1
C C12 0.5114(4) 0.7921(4) 0.3201(3) 0.0537(10) Uani d . 1 1
H H12 0.5384 0.7351 0.2559 0.064 Uiso calc R 1 1
O O13 0.5781(3) 0.8928(3) 0.3614(2) 0.0668(8) Uani d . 1 1
C C14 0.3153(4) 0.5230(4) 0.2171(3) 0.0456(9) Uani d . 1 1
C C15 0.3337(4) 0.5387(4) 0.1243(3) 0.0556(10) Uani d . 1 1
H H15 0.3454 0.6209 0.1264 0.067 Uiso calc R 1 1
C C16 0.3352(4) 0.4363(4) 0.0292(3) 0.0626(11) Uani d . 1 1
H H16 0.3460 0.4488 -0.0326 0.075 Uiso calc R 1 1
C C17 0.3207(4) 0.3157(4) 0.0265(3) 0.0610(11) Uani d . 1 1
C C18 0.3015(4) 0.2953(4) 0.1167(3) 0.0583(11) Uani d . 1 1
H H18 0.2904 0.2128 0.1139 0.070 Uiso calc R 1 1
C C19 0.2991(4) 0.3994(4) 0.2112(3) 0.0524(10) Uani d . 1 1
H H19 0.2863 0.3863 0.2725 0.063 Uiso calc R 1 1
Br Br2 0.83318(7) 0.15393(6) -0.08996(5) 0.1091(3) Uani d . 1 1
N N21 0.7249(3) 0.6207(3) 0.3891(2) 0.0473(8) Uani d . 1 1
N N22 0.7455(3) 0.7353(3) 0.4734(2) 0.0453(7) Uani d . 1 1
C C23 0.8472(4) 0.8114(3) 0.4605(3) 0.0487(9) Uani d . 1 1
H H23 0.8795 0.8934 0.5084 0.058 Uiso calc R 1 1
C C24 0.8949(4) 0.7456(3) 0.3631(3) 0.0478(9) Uani d . 1 1
C C25 0.8145(4) 0.6255(3) 0.3209(3) 0.0457(9) Uani d . 1 1
C C26 0.6588(4) 0.7623(4) 0.5591(3) 0.0484(9) Uani d . 1 1
C C27 0.6652(5) 0.8807(4) 0.6382(3) 0.0638(12) Uani d . 1 1
H H27 0.7294 0.9451 0.6390 0.077 Uiso calc R 1 1
C C28 0.5759(5) 0.9050(4) 0.7174(4) 0.0692(12) Uani d . 1 1
H H28 0.5813 0.9858 0.7721 0.083 Uiso calc R 1 1
C C29 0.4796(5) 0.8119(4) 0.7167(3) 0.0623(11) Uani d . 1 1
H H29 0.4192 0.8288 0.7700 0.075 Uiso calc R 1 1
C C30 0.4738(4) 0.6930(4) 0.6357(4) 0.0620(11) Uani d . 1 1
H H30 0.4084 0.6289 0.6342 0.074 Uiso calc R 1 1
C C31 0.5632(4) 0.6669(4) 0.5567(3) 0.0553(10) Uani d . 1 1
H H31 0.5589 0.5858 0.5024 0.066 Uiso calc R 1 1
C C32 0.9995(4) 0.7970(4) 0.3158(3) 0.0593(11) Uani d . 1 1
H H32 1.0124 0.7504 0.2449 0.071 Uiso calc R 1 1
O O33 1.0705(3) 0.8950(3) 0.3615(3) 0.0702(9) Uani d . 1 1
C C34 0.8187(4) 0.5151(3) 0.2220(3) 0.0477(9) Uani d . 1 1
C C35 0.9388(4) 0.4886(4) 0.1687(3) 0.0595(11) Uani d . 1 1
H H35 1.0188 0.5443 0.1966 0.071 Uiso calc R 1 1
C C36 0.9428(4) 0.3834(4) 0.0769(4) 0.0657(12) Uani d . 1 1
H H36 1.0239 0.3691 0.0420 0.079 Uiso calc R 1 1
C C37 0.8276(5) 0.2994(4) 0.0365(3) 0.0630(11) Uani d . 1 1
C C38 0.7060(5) 0.3220(4) 0.0872(3) 0.0623(11) Uani d . 1 1
H H38 0.6271 0.2647 0.0595 0.075 Uiso calc R 1 1
C C39 0.7026(4) 0.4291(4) 0.1782(3) 0.0543(10) Uani d . 1 1
H H39 0.6202 0.4446 0.2114 0.065 Uiso calc R 1 1

loop_
_atom_site_aniso_label
_atom_site_aniso_U_11
_atom_site_aniso_U_22
_atom_site_aniso_U_33
_atom_site_aniso_U_12
_atom_site_aniso_U_13
_atom_site_aniso_U_23
Br1 0.1105(5) 0.0877(4) 0.0613(3) -0.0126(3) 0.0273(3) -0.0034(3)
N1 0.0435(19) 0.0514(17) 0.0455(17) -0.0017(14) 0.0070(14) 0.0157(15)
N2 0.0432(19) 0.0482(17) 0.0444(17) -0.0026(14) 0.0089(14) 0.0180(15)
C3 0.045(2) 0.0484(19) 0.047(2) -0.0034(17) 0.0084(17) 0.0208(18)
C4 0.040(2) 0.051(2) 0.046(2) -0.0008(16) 0.0083(17) 0.0208(18)
C5 0.038(2) 0.055(2) 0.045(2) 0.0029(17) 0.0066(17) 0.0212(18)
C6 0.041(2) 0.055(2) 0.041(2) 0.0006(17) 0.0086(16) 0.0219(18)
C7 0.059(3) 0.054(2) 0.057(2) -0.0005(19) 0.015(2) 0.021(2)
C8 0.065(3) 0.063(3) 0.058(3) 0.004(2) 0.018(2) 0.010(2)
C9 0.068(3) 0.080(3) 0.054(3) -0.002(2) 0.023(2) 0.021(2)
C10 0.076(3) 0.073(3) 0.066(3) -0.007(2) 0.024(2) 0.033(3)
C11 0.062(3) 0.055(2) 0.054(2) 0.002(2) 0.015(2) 0.018(2)
C12 0.053(3) 0.062(2) 0.052(2) 0.003(2) 0.0122(19) 0.028(2)
O13 0.0653(19) 0.0557(16) 0.075(2) -0.0154(14) 0.0153(16) 0.0234(15)
C14 0.034(2) 0.060(2) 0.043(2) 0.0019(17) 0.0079(16) 0.0206(18)
C15 0.057(3) 0.059(2) 0.053(2) -0.0051(19) 0.0065(19) 0.026(2)
C16 0.062(3) 0.077(3) 0.046(2) -0.011(2) 0.006(2) 0.024(2)
C17 0.053(3) 0.068(3) 0.047(2) -0.006(2) 0.0162(19) 0.007(2)
C18 0.055(3) 0.050(2) 0.064(3) 0.0037(18) 0.016(2) 0.016(2)
C19 0.052(2) 0.056(2) 0.051(2) 0.0059(18) 0.0121(18) 0.0232(19)
Br2 0.1057(5) 0.0904(4) 0.0834(4) -0.0047(3) 0.0324(4) -0.0156(3)
N21 0.0460(19) 0.0457(16) 0.0471(18) -0.0029(14) 0.0079(15) 0.0162(15)
N22 0.0445(19) 0.0414(15) 0.0457(17) -0.0028(13) 0.0053(14) 0.0138(14)
C23 0.046(2) 0.0447(19) 0.052(2) -0.0031(17) 0.0096(18) 0.0164(18)
C24 0.043(2) 0.049(2) 0.051(2) -0.0016(17) 0.0074(18) 0.0198(18)
C25 0.040(2) 0.049(2) 0.046(2) -0.0013(16) 0.0015(17) 0.0177(18)
C26 0.047(2) 0.052(2) 0.048(2) 0.0028(17) 0.0075(18) 0.0221(19)
C27 0.063(3) 0.055(2) 0.061(3) -0.007(2) 0.012(2) 0.012(2)
C28 0.069(3) 0.067(3) 0.059(3) 0.006(2) 0.017(2) 0.010(2)
C29 0.056(3) 0.082(3) 0.055(3) 0.011(2) 0.017(2) 0.031(2)
C30 0.058(3) 0.066(3) 0.066(3) -0.004(2) 0.013(2) 0.031(2)
C31 0.056(3) 0.052(2) 0.055(2) -0.0034(19) 0.011(2) 0.0189(19)
C32 0.064(3) 0.053(2) 0.062(3) 0.001(2) 0.020(2) 0.023(2)
O33 0.0640(19) 0.0537(16) 0.088(2) -0.0133(14) 0.0199(16) 0.0247(16)
C34 0.041(2) 0.055(2) 0.049(2) 0.0007(17) 0.0062(17) 0.0231(19)
C35 0.040(2) 0.063(2) 0.062(3) -0.0044(18) 0.0065(19) 0.012(2)
C36 0.043(2) 0.072(3) 0.070(3) 0.004(2) 0.020(2) 0.015(2)
C37 0.066(3) 0.060(2) 0.052(2) 0.004(2) 0.018(2) 0.009(2)
C38 0.053(3) 0.064(2) 0.057(3) -0.011(2) 0.006(2) 0.013(2)
C39 0.043(2) 0.062(2) 0.052(2) -0.0064(18) 0.0100(18) 0.018(2)

loop_
_atom_type_symbol
_atom_type_description
_atom_type_scat_dispersion_real
_atom_type_scat_dispersion_imag
_atom_type_scat_source
C C 0.0033 0.0016 'International Tables Vol C Tables 4.2.6.8 and 6.1.1.4'
H H 0.0000 0.0000 'International Tables Vol C Tables 4.2.6.8 and 6.1.1.4'
Br Br -0.2901 2.4595 'International Tables Vol C Tables 4.2.6.8 and 6.1.1.4'
N N 0.0061 0.0033 'International Tables Vol C Tables 4.2.6.8 and 6.1.1.4'
O O 0.0106 0.0060 'International Tables Vol C Tables 4.2.6.8 and 6.1.1.4'

loop_
_geom_angle_atom_site_label_1
_geom_angle_atom_site_label_2
_geom_angle_atom_site_label_3
_geom_angle
C5 N1 N2 105.3(3)
C3 N2 N1 112.2(3)
C3 N2 C6 128.4(3)
N1 N2 C6 119.4(3)
N2 C3 C4 107.3(3)
N2 C3 H3 126.4
C4 C3 H3 126.4
C3 C4 C5 104.7(3)
C3 C4 C12 126.5(3)
C5 C4 C12 128.3(3)
N1 C5 C4 110.5(3)
N1 C5 C14 119.1(3)
C4 C5 C14 130.3(3)
C7 C6 C11 120.5(3)
C7 C6 N2 120.7(3)
C11 C6 N2 118.8(3)
C6 C7 C8 119.4(4)
C6 C7 H7 120.3
C8 C7 H7 120.3
C9 C8 C7 120.9(4)
C9 C8 H8 119.5
C7 C8 H8 119.5
C8 C9 C10 119.1(4)
C8 C9 H9 120.4
C10 C9 H9 120.4
C9 C10 C11 120.9(4)
C9 C10 H10 119.5
C11 C10 H10 119.5
C6 C11 C10 119.1(4)
C6 C11 H11 120.4
C10 C11 H11 120.4
O13 C12 C4 125.6(4)
O13 C12 H12 117.2
C4 C12 H12 117.2
C15 C14 C19 117.7(4)
C15 C14 C5 122.1(3)
C19 C14 C5 120.3(3)
C16 C15 C14 121.7(4)
C16 C15 H15 119.2
C14 C15 H15 119.2
C17 C16 C15 119.1(4)
C17 C16 H16 120.5
C15 C16 H16 120.5
C16 C17 C18 121.3(4)
C16 C17 Br1 119.3(3)
C18 C17 Br1 119.4(3)
C19 C18 C17 118.7(4)
C19 C18 H18 120.6
C17 C18 H18 120.6
C18 C19 C14 121.5(4)
C18 C19 H19 119.2
C14 C19 H19 119.2
C25 N21 N22 106.1(3)
C23 N22 N21 111.8(3)
C23 N22 C26 128.6(3)
N21 N22 C26 119.6(3)
N22 C23 C24 107.1(3)
N22 C23 H23 126.5
C24 C23 H23 126.5
C23 C24 C25 105.3(3)
C23 C24 C32 124.8(3)
C25 C24 C32 129.8(3)
N21 C25 C24 109.7(3)
N21 C25 C34 119.2(3)
C24 C25 C34 131.1(3)
C27 C26 C31 120.5(4)
C27 C26 N22 121.2(3)
C31 C26 N22 118.2(3)
C26 C27 C28 119.7(4)
C26 C27 H27 120.2
C28 C27 H27 120.2
C29 C28 C27 120.9(4)
C29 C28 H28 119.5
C27 C28 H28 119.5
C28 C29 C30 118.7(4)
C28 C29 H29 120.6
C30 C29 H29 120.6
C29 C30 C31 121.0(4)
C29 C30 H30 119.5
C31 C30 H30 119.5
C26 C31 C30 119.1(4)
C26 C31 H31 120.4
C30 C31 H31 120.4
O33 C32 C24 124.6(4)
O33 C32 H32 117.7
C24 C32 H32 117.7
C39 C34 C35 117.1(4)
C39 C34 C25 120.7(3)
C35 C34 C25 122.2(3)
C36 C35 C34 122.0(4)
C36 C35 H35 119.0
C34 C35 H35 119.0
C37 C36 C35 119.7(4)
C37 C36 H36 120.2
C35 C36 H36 120.2
C36 C37 C38 120.2(4)
C36 C37 Br2 119.7(3)
C38 C37 Br2 120.1(3)
C39 C38 C37 119.5(4)
C39 C38 H38 120.2
C37 C38 H38 120.2
C38 C39 C34 121.5(4)
C38 C39 H39 119.2
C34 C39 H39 119.2

loop_
_geom_bond_atom_site_label_1
_geom_bond_atom_site_label_2
_geom_bond_distance
Br1 C17 1.890(4)
N1 C5 1.330(4)
N1 N2 1.363(4)
N2 C3 1.330(4)
N2 C6 1.421(4)
C3 C4 1.383(5)
C3 H3 0.9300
C4 C5 1.416(5)
C4 C12 1.445(5)
C5 C14 1.457(5)
C6 C7 1.364(5)
C6 C11 1.372(5)
C7 C8 1.382(6)
C7 H7 0.9300
C8 C9 1.362(6)
C8 H8 0.9300
C9 C10 1.367(6)
C9 H9 0.9300
C10 C11 1.381(5)
C10 H10 0.9300
C11 H11 0.9300
C12 O13 1.190(4)
C12 H12 0.9300
C14 C15 1.383(5)
C14 C19 1.384(5)
C15 C16 1.371(6)
C15 H15 0.9300
C16 C17 1.365(6)
C16 H16 0.9300
C17 C18 1.377(6)
C18 C19 1.376(5)
C18 H18 0.9300
C19 H19 0.9300
Br2 C37 1.880(4)
N21 C25 1.326(4)
N21 N22 1.358(4)
N22 C23 1.337(4)
N22 C26 1.428(5)
C23 C24 1.375(5)
C23 H23 0.9300
C24 C25 1.420(5)
C24 C32 1.446(5)
C25 C34 1.451(5)
C26 C27 1.357(6)
C26 C31 1.374(5)
C27 C28 1.379(6)
C27 H27 0.9300
C28 C29 1.366(6)
C28 H28 0.9300
C29 C30 1.371(6)
C29 H29 0.9300
C30 C31 1.377(5)
C30 H30 0.9300
C31 H31 0.9300
C32 O33 1.193(5)
C32 H32 0.9300
C34 C39 1.383(5)
C34 C35 1.391(5)
C35 C36 1.363(6)
C35 H35 0.9300
C36 C37 1.361(6)
C36 H36 0.9300
C37 C38 1.384(6)
C38 C39 1.368(5)
C38 H38 0.9300
C39 H39 0.9300

loop_
_geom_torsion_atom_site_label_1
_geom_torsion_atom_site_label_2
_geom_torsion_atom_site_label_3
_geom_torsion_atom_site_label_4
_geom_torsion
C5 N1 N2 C3 0.2(4)
C5 N1 N2 C6 -178.3(3)
N1 N2 C3 C4 0.0(4)
C6 N2 C3 C4 178.3(4)
N2 C3 C4 C5 -0.1(4)
N2 C3 C4 C12 -173.0(4)
N2 N1 C5 C4 -0.3(4)
N2 N1 C5 C14 180.0(3)
C3 C4 C5 N1 0.3(4)
C12 C4 C5 N1 172.9(4)
C3 C4 C5 C14 180.0(4)
C12 C4 C5 C14 -7.4(7)
C3 N2 C6 C7 20.3(6)
N1 N2 C6 C7 -161.4(4)
C3 N2 C6 C11 -158.2(4)
N1 N2 C6 C11 20.0(5)
C11 C6 C7 C8 0.4(7)
N2 C6 C7 C8 -178.1(4)
C6 C7 C8 C9 -1.5(7)
C7 C8 C9 C10 1.0(8)
C8 C9 C10 C11 0.6(8)
C7 C6 C11 C10 1.1(7)
N2 C6 C11 C10 179.7(4)
C9 C10 C11 C6 -1.7(7)
C3 C4 C12 O13 -6.5(7)
C5 C4 C12 O13 -177.6(4)
N1 C5 C14 C15 139.7(4)
C4 C5 C14 C15 -40.0(6)
N1 C5 C14 C19 -39.7(5)
C4 C5 C14 C19 140.6(4)
C19 C14 C15 C16 0.4(6)
C5 C14 C15 C16 -179.0(4)
C14 C15 C16 C17 -1.2(7)
C15 C16 C17 C18 1.5(7)
C15 C16 C17 Br1 -179.4(3)
C16 C17 C18 C19 -1.0(7)
Br1 C17 C18 C19 180.0(3)
C17 C18 C19 C14 0.1(6)
C15 C14 C19 C18 0.2(6)
C5 C14 C19 C18 179.6(4)
C25 N21 N22 C23 -0.8(4)
C25 N21 N22 C26 176.9(3)
N21 N22 C23 C24 0.8(4)
C26 N22 C23 C24 -176.6(4)
N22 C23 C24 C25 -0.5(4)
N22 C23 C24 C32 176.1(4)
N22 N21 C25 C24 0.5(4)
N22 N21 C25 C34 179.3(3)
C23 C24 C25 N21 0.0(5)
C32 C24 C25 N21 -176.4(4)
C23 C24 C25 C34 -178.6(4)
C32 C24 C25 C34 5.0(7)
C23 N22 C26 C27 5.3(6)
N21 N22 C26 C27 -171.9(4)
C23 N22 C26 C31 -178.0(4)
N21 N22 C26 C31 4.7(5)
C31 C26 C27 C28 0.7(7)
N22 C26 C27 C28 177.3(4)
C26 C27 C28 C29 -0.9(8)
C27 C28 C29 C30 0.4(7)
C28 C29 C30 C31 0.3(7)
C27 C26 C31 C30 0.0(7)
N22 C26 C31 C30 -176.7(4)
C29 C30 C31 C26 -0.5(7)
C23 C24 C32 O33 11.3(7)
C25 C24 C32 O33 -172.9(4)
N21 C25 C34 C39 26.1(6)
C24 C25 C34 C39 -155.4(4)
N21 C25 C34 C35 -152.2(4)
C24 C25 C34 C35 26.3(7)
C39 C34 C35 C36 0.5(6)
C25 C34 C35 C36 178.8(4)
C34 C35 C36 C37 -1.6(7)
C35 C36 C37 C38 1.4(7)
C35 C36 C37 Br2 -179.8(4)
C36 C37 C38 C39 -0.2(7)
Br2 C37 C38 C39 -179.0(3)
C37 C38 C39 C34 -1.0(7)
C35 C34 C39 C38 0.8(6)
C25 C34 C39 C38 -177.5(4)

loop_
_cod_related_entry_id
_cod_related_entry_database
_cod_related_entry_code
1 ChemSpider 765632
